data_1100312
loop_
_publ_author_name
'Ahlbrecht, Hubertus'
'Boche, Gernot'
'Harms, Klaus'
'Marsch, Michael'
'Sommer, Horst'

_publ_section_title
;
 Chirale Homoenolat-\"Aquivalente, IV. Kristallstruktur einer chiralen
 1-Aminoallyllithium-Verbindung: dimeres, intramolekular chelatisiertes
 (3S)-3-Lithio-1-[(S)-2-(methoxymethyl)pyrrolidino]-1,3-diphenylpropen
;
_journal_coden_ASTM CHBEAM
_journal_issue 9
_journal_name_full 'Chemische Berichte'
_journal_page_first 1853
_journal_page_last 1858
_journal_paper_doi 10.1002/cber.19901230917
_journal_volume 123
_journal_year 1990
_chemical_formula_sum 'C56 H64 Li2 N2 O2'
_space_group_IT_number 19
_symmetry_cell_setting orthorhombic
_symmetry_Int_Tables_number 19
_symmetry_space_group_name_Hall 'P 2ac 2ab'
_symmetry_space_group_name_H-M 'P 21 21 21'
_cell_angle_alpha 90
_cell_angle_beta 90
_cell_angle_gamma 90
_cell_formula_units_Z 4
_cell_length_a 15.141(2)
_cell_length_b 15.338(2)
_cell_length_c 20.827(2)
_cod_database_code 1100312

loop_
_symmetry_equiv_pos_site_id
_symmetry_equiv_pos_as_xyz
1 x,y,z
2 1/2+x,1/2-y,-z
3 -x,1/2+y,1/2-z
4 1/2-x,-y,1/2+z

loop_
_atom_site_label
_atom_site_type_symbol
_atom_site_fract_x
_atom_site_fract_y
_atom_site_fract_z
O1 O 0.06179(33) 0.73844(33) 0.51794(23)
O2 O 0.01527(38) 0.79604(30) 0.72124(25)
N1 N 0.07873(35) 0.56226(34) 0.53847(26)
N2 N -0.16296(40) 0.82372(32) 0.70690(27)
C1 C 0.12493(51) 0.56075(40) 0.60007(38)
C2 C 0.07656(54) 0.57291(43) 0.65423(34)
H1 H 0.1031(48) 0.5779(46) 0.6935(35)
C3 C -0.01457(51) 0.58378(43) 0.66102(35)
H2 H -0.0515(50) 0.5586(45) 0.6293(34)
C4 C -0.05726(52) 0.58238(38) 0.72411(34)
C5 C -0.01145(49) 0.59690(36) 0.78219(39)
H3 H 0.05009(49) 0.61184(36) 0.78066(39)
C6 C -0.05392(61) 0.58993(41) 0.84195(35)
H4 H -0.02104(61) 0.59869(41) 0.88083(35)
C7 C -0.14277(61) 0.57073(44) 0.84468(40)
H5 H -0.17133(61) 0.56497(44) 0.88562(40)
C8 C -0.19023(53) 0.55921(44) 0.78980(44)
H6 H -0.25250(53) 0.54774(44) 0.79178(44)
C9 C -0.14716(51) 0.56531(38) 0.72939(37)
H7 H -0.18103(51) 0.55708(38) 0.69090(37)
C10 C 0.22029(54) 0.53747(46) 0.60036(35)
C11 C 0.27632(54) 0.57924(48) 0.64378(35)
H8 H 0.25310(54) 0.62485(48) 0.67046(35)
C12 C 0.36437(59) 0.55621(57) 0.64949(41)
H9 H 0.40108(59) 0.58425(57) 0.68089(41)
C13 C 0.40057(57) 0.49103(55) 0.60871(41)
H10 H 0.46151(57) 0.47439(55) 0.61214(41)
C14 C 0.34674(60) 0.45308(49) 0.56490(38)
H11 H 0.37001(60) 0.40937(49) 0.53657(38)
C15 C 0.26131(57) 0.47576(47) 0.56062(34)
H12 H 0.22581(57) 0.44803(47) 0.52835(34)
C16 C 0.03862(51) 0.47744(45) 0.51567(31)
H13 H 0.07262(51) 0.42877(45) 0.53081(31)
H14 H -0.02113(51) 0.47216(45) 0.53059(31)
C17 C 0.04123(58) 0.48175(51) 0.44223(35)
H15 H 0.08552(58) 0.44337(51) 0.42523(35)
H16 H -0.01519(58) 0.46704(51) 0.42422(35)
C18 C 0.06494(50) 0.57887(54) 0.42855(32)
H17 H 0.01305(50) 0.61483(54) 0.42867(32)
H18 H 0.09479(50) 0.58477(54) 0.38812(32)
C19 C 0.12504(46) 0.60188(51) 0.48344(33)
H19 H 0.18359(46) 0.58142(51) 0.47417(33)
C20 C 0.14192(52) 0.69800(49) 0.49683(38)
H20 H 0.16203(52) 0.72588(49) 0.45824(38)
H21 H 0.18621(52) 0.70356(49) 0.52956(38)
C21 C 0.07280(56) 0.82530(48) 0.52606(43)
H22 H 0.01854(56) 0.83753(48) 0.54812(43)
H23 H 0.07541(56) 0.85896(48) 0.48725(43)
H24 H 0.12178(56) 0.84035(48) 0.55314(43)
C22 C -0.16986(48) 0.86986(43) 0.64626(35)
C23 C -0.16285(54) 0.82442(45) 0.59142(33)
H25 H -0.1785(52) 0.8461(48) 0.5551(35)
C24 C -0.15188(53) 0.73254(43) 0.58302(33)
H26 H -0.1670(56) 0.7000(46) 0.6144(35)
C25 C -0.15997(46) 0.69207(41) 0.52122(37)
C26 C -0.18212(46) 0.60166(45) 0.51675(35)
H27 H -0.19053(46) 0.56860(45) 0.55541(35)
C27 C -0.19213(46) 0.56090(47) 0.45781(40)
H28 H -0.20622(46) 0.49991(47) 0.45638(40)
C28 C -0.18182(52) 0.60649(60) 0.40139(39)
H29 H -0.19181(52) 0.57864(60) 0.36075(39)
C29 C -0.15660(51) 0.69469(48) 0.40444(36)
H30 H -0.14758(51) 0.72709(48) 0.36555(36)
C30 C -0.14457(47) 0.73429(44) 0.46279(35)
H31 H -0.12490(47) 0.79378(44) 0.46358(35)
C31 C -0.19301(47) 0.96533(42) 0.64666(33)
C32 C -0.15652(52) 1.02115(44) 0.60078(33)
H32 H -0.11367(52) 0.99839(44) 0.57122(33)
C33 C -0.17947(56) 1.1061(5) 0.59677(36)
H33 H -0.15518(56) 1.14227(50) 0.56355(36)
C34 C -0.23795(60) 1.14021(47) 0.64042(39)
H34 H -0.25318(60) 1.20089(47) 0.63815(39)
C35 C -0.27480(53) 1.08903(53) 0.68707(38)
H35 H -0.31591(53) 1.11300(53) 0.71740(38)
C36 C -0.25067(54) 1.00056(45) 0.68950(34)
H36 H -0.27571(54) 0.96409(45) 0.72223(34)
C37 C -0.24582(56) 0.78831(44) 0.73440(32)
H37 H -0.29592(56) 0.82087(44) 0.71946(32)
H38 H -0.25278(56) 0.72807(44) 0.72294(32)
C38 C -0.23521(73) 0.79764(54) 0.80700(38)
H39 H -0.25193(73) 0.74476(54) 0.82846(38)
H40 H -0.27073(73) 0.84496(54) 0.82262(38)
C39 C -0.13779(70) 0.81671(51) 0.81731(35)
H41 H -0.10403(70) 0.76379(51) 0.81912(35)
H42 H -0.1285(7) 0.84960(51) 0.85595(35)
C40 C -0.11476(67) 0.86938(48) 0.75916(37)
H43 H -0.13104(67) 0.92921(48) 0.76571(37)
C41 C -0.01880(69) 0.87769(47) 0.74435(40)
H44 H 0.01259(69) 0.89448(47) 0.78244(40)
H45 H -0.01092(69) 0.92142(47) 0.71187(40)
C42 C 0.10788(60) 0.79738(56) 0.71428(52)
H46 H 0.13681(60) 0.75142(56) 0.69113(52)
H47 H 0.13357(60) 0.80255(56) 0.75625(52)
H48 H 0.11503(60) 0.85132(56) 0.69148(52)
C43 C 0.06048(47) 0.80444(56) 0.32189(39)
C44 C 0.09299(47) 0.88868(56) 0.33074(39)
C45 C 0.08877(47) 0.94905(56) 0.28073(39)
C46 C 0.05204(47) 0.92516(56) 0.22188(39)
C47 C 0.01953(47) 0.84091(56) 0.21303(39)
C48 C 0.02375(47) 0.78055(56) 0.26304(39)
H49 H 0.06339(47) 0.76290(56) 0.35630(39)
H50 H 0.11827(47) 0.90512(56) 0.37124(39)
H51 H 0.11114(47) 1.00703(56) 0.28682(39)
H52 H 0.04913(47) 0.96670(56) 0.18746(39)
H53 H -0.00575(47) 0.82448(56) 0.17253(39)
C49 C -0.00995(85) 0.69055(64) 0.24673(53)
H54 H -0.00430(85) 0.65417(64) 0.28401(53)
H55 H 0.02469(85) 0.66671(64) 0.21235(53)
H56 H -0.07082(85) 0.69309(64) 0.23397(53)
C50 C 0.2363(11) 0.20249(48) 0.50840(31)
C51 C 0.3229(11) 0.18793(48) 0.48838(31)
C52 C 0.3392(11) 0.14406(48) 0.43091(31)
C53 C 0.2688(11) 0.11475(48) 0.39346(31)
C54 C 0.1822(11) 0.12931(48) 0.41348(31)
C55 C 0.1659(11) 0.17318(48) 0.47095(31)
H57 H 0.2250(11) 0.23267(48) 0.54794(31)
H58 H 0.3714(11) 0.20809(48) 0.51414(31)
H59 H 0.3989(11) 0.13404(48) 0.41713(31)
H60 H 0.2800(11) 0.08456(48) 0.35392(31)
H61 H 0.1337(11) 0.10915(48) 0.38772(31)
C56 C 0.07094(89) 0.1899(11) 0.48576(66)
H62 H 0.06460(89) 0.2199(11) 0.52594(66)
H63 H 0.03854(89) 0.1361(11) 0.48721(66)
H64 H 0.04835(89) 0.2257(11) 0.45174(66)
Li1 Li -0.01551(86) 0.66369(77) 0.55967(59)
Li2 Li -0.07116(82) 0.72639(67) 0.68208(57)

loop_
_atom_type_symbol
_atom_type_radius_bond
C 0.72
H 0.23
Li 1.27
N 0.68
O 0.68
